data_7016578
loop_
_publ_author_name
'Niu, Jingyang'
'Yang, Linping'
'Zhao, Junwei'
'Ma, Pengtao'
'Wang, Jingping'

_publ_section_title
;
 Novel octatungstate-supported tricarbonyl metal derivatives:
 {[H(2)W(8)O(30)][M(CO)(3)](2)}(8-) (M = Mn(I) and Re(I)).
;
_journal_issue 33
_journal_name_full 'Dalton transactions (Cambridge, England : 2003)'
_journal_page_first 8298
_journal_page_last 8300
_journal_paper_doi 10.1039/c1dt11042j
_journal_volume 40
_journal_year 2011
_chemical_formula_sum 'C6 H54 Mn2 Na2 O59 W8'
_chemical_formula_weight 2697.15
_chemical_name_systematic
;

?

;
_space_group_IT_number 2
_symmetry_cell_setting triclinic
_symmetry_space_group_name_Hall '-P 1'
_symmetry_space_group_name_H-M 'P -1'
_atom_sites_solution_hydrogens notdet
_atom_sites_solution_primary direct
_atom_sites_solution_secondary difmap
_audit_creation_method SHELXL-97
_cell_angle_alpha 71.5230(10)
_cell_angle_beta 87.4540(10)
_cell_angle_gamma 71.1410(10)
_cell_formula_units_Z 1
_cell_length_a 9.6124(8)
_cell_length_b 12.1841(10)
_cell_length_c 14.0241(11)
_cell_measurement_reflns_used 3996
_cell_measurement_temperature 296(2)
_cell_measurement_theta_max 28.37
_cell_measurement_theta_min 2.40
_cell_volume 1471.1(2)
_computing_cell_refinement 'Bruker SMART'
_computing_data_collection 'Bruker SMART'
_computing_data_reduction 'Bruker SAINT'
_computing_molecular_graphics 'Bruker SHELXTL'
_computing_publication_material 'Bruker SHELXTL'
_computing_structure_refinement 'SHELXL-97 (Sheldrick, 1997)'
_computing_structure_solution 'SHELXS-97 (Sheldrick, 1990)'
_diffrn_ambient_temperature 296(2)
_diffrn_measured_fraction_theta_full 0.962
_diffrn_measured_fraction_theta_max 0.962
_diffrn_measurement_device_type 'CCD area detector'
_diffrn_measurement_method 'phi and omega scans'
_diffrn_radiation_monochromator graphite
_diffrn_radiation_source 'fine-focus sealed tube'
_diffrn_radiation_type MoK\a
_diffrn_radiation_wavelength 0.71073
_diffrn_reflns_av_R_equivalents 0.0366
_diffrn_reflns_av_sigmaI/netI 0.0740
_diffrn_reflns_limit_h_max 11
_diffrn_reflns_limit_h_min -11
_diffrn_reflns_limit_k_max 14
_diffrn_reflns_limit_k_min -5
_diffrn_reflns_limit_l_max 16
_diffrn_reflns_limit_l_min -15
_diffrn_reflns_number 7069
_diffrn_reflns_theta_full 25.00
_diffrn_reflns_theta_max 25.00
_diffrn_reflns_theta_min 2.24
_exptl_absorpt_coefficient_mu 16.117
_exptl_absorpt_correction_T_max 0.1595
_exptl_absorpt_correction_T_min 0.0976
_exptl_absorpt_correction_type multi-scan
_exptl_absorpt_process_details SADABS
_exptl_crystal_colour yellow
_exptl_crystal_density_diffrn 3.044
_exptl_crystal_density_method 'not measured'
_exptl_crystal_description block
_exptl_crystal_F_000 1226
_exptl_crystal_size_max 0.27
_exptl_crystal_size_mid 0.21
_exptl_crystal_size_min 0.18
_refine_diff_density_max 4.067
_refine_diff_density_min -5.131
_refine_diff_density_rms 0.573
_refine_ls_extinction_method none
_refine_ls_goodness_of_fit_ref 1.068
_refine_ls_hydrogen_treatment noref
_refine_ls_matrix_type full
_refine_ls_number_parameters 361
_refine_ls_number_reflns 5000
_refine_ls_number_restraints 42
_refine_ls_restrained_S_all 1.064
_refine_ls_R_factor_all 0.1016
_refine_ls_R_factor_gt 0.0689
_refine_ls_shift/su_max 0.001
_refine_ls_shift/su_mean 0.000
_refine_ls_structure_factor_coef Fsqd
_refine_ls_weighting_details 'calc w=1/[\s^2^(Fo^2^)+(0.1373P)^2^+0.0000P] where P=(Fo^2^+2Fc^2^)/3'
_refine_ls_weighting_scheme calc
_refine_ls_wR_factor_gt 0.1823
_refine_ls_wR_factor_ref 0.2061
_reflns_number_gt 3641
_reflns_number_total 5000
_reflns_threshold_expression >2sigma(I)
_cod_data_source_file c1dt11042j.txt
_cod_data_source_block njy1
_cod_depositor_comments
;
The following automatic conversions were performed:

'_symmetry_cell_setting' value 'Triclinic' changed to 'triclinic'
according to /home/saulius/struct/CIF-dictionaries/cif_core.dic
dictionary named 'cif_core.dic' version 2.4.1 from
2010-06-29.

'_exptl_absorpt_correction_type' value 'Multi-scan'
changed to 'multi-scan' according to
/home/saulius/struct/CIF-dictionaries/cif_core.dic dictionary named
'cif_core.dic' version 2.4.1 from 2010-06-29.

Automatic conversion script
Id: cif_fix_values 1715 2011-07-08 13:25:40Z adriana 
;
_cod_original_sg_symbol_H-M P-1
_cod_database_code 7016578

loop_
_symmetry_equiv_pos_as_xyz
'x, y, z'
'-x, -y, -z'

loop_
_atom_site_label
_atom_site_type_symbol
_atom_site_fract_x
_atom_site_fract_y
_atom_site_fract_z
_atom_site_U_iso_or_equiv
_atom_site_adp_type
_atom_site_occupancy
_atom_site_symmetry_multiplicity
_atom_site_calc_flag
_atom_site_refinement_flags
Na1 Na -1.1813(11) 0.5342(9) 0.5200(8) 0.047(3) Uani 1 1 d .
Mn1 Mn -0.9267(4) -0.3261(3) 0.8293(2) 0.0298(8) Uani 1 1 d .
W1 W -0.69813(9) -0.29023(8) 0.66234(6) 0.0252(3) Uani 1 1 d .
W2 W -0.86086(10) -0.07443(8) 0.77131(6) 0.0234(3) Uani 1 1 d .
W3 W -1.07262(9) -0.14517(7) 0.62241(6) 0.0187(3) Uani 1 1 d .
W4 W -1.15000(9) 0.19008(7) 0.60055(6) 0.0206(3) Uani 1 1 d .
O1 O -0.6128(19) -0.4461(14) 0.7090(12) 0.042(4) Uani 1 1 d .
O2 O -0.5502(18) -0.2308(16) 0.6502(14) 0.045(4) Uani 1 1 d .
O3 O -0.7003(18) -0.0360(15) 0.7515(13) 0.043(4) Uani 1 1 d .
O4 O -0.8869(16) -0.0808(14) 0.8971(12) 0.033(4) Uani 1 1 d U
O5 O -1.2245(17) -0.1954(13) 0.6447(10) 0.029(4) Uani 1 1 d .
O6 O -1.118(2) 0.3205(14) 0.6081(12) 0.042(4) Uani 1 1 d .
O7 O -1.3013(18) 0.1905(16) 0.6738(11) 0.043(5) Uani 1 1 d .
O8 O -0.7327(16) -0.2672(12) 0.5260(10) 0.026(3) Uani 1 1 d .
O9 O -0.9124(15) -0.3051(12) 0.6808(10) 0.023(3) Uani 1 1 d .
O10 O -0.7534(16) -0.2556(13) 0.7942(10) 0.026(3) Uani 1 1 d .
O11 O -1.0254(16) -0.1567(12) 0.4977(10) 0.022(3) Uani 1 1 d .
O12 O -1.1584(16) 0.0169(13) 0.5845(10) 0.026(3) Uani 1 1 d .
O13 O -0.9977(16) 0.0779(12) 0.7043(10) 0.026(3) Uani 1 1 d .
O14 O -1.0341(14) -0.1459(12) 0.7609(10) 0.019(3) Uani 1 1 d U
O15 O -0.8567(14) -0.1008(13) 0.6229(10) 0.026(3) Uani 1 1 d .
O1A O -0.926(3) -0.3317(18) 1.0401(12) 0.067(7) Uani 1 1 d .
O2A O -0.755(2) -0.5886(16) 0.9027(14) 0.062(6) Uani 1 1 d .
O3A O -1.197(3) -0.395(2) 0.8645(18) 0.072(6) Uani 1 1 d U
C1 C -0.928(3) -0.323(2) 0.956(2) 0.042(6) Uani 1 1 d U
C2 C -0.820(3) -0.484(2) 0.8720(18) 0.059(9) Uani 1 1 d .
C3 C -1.087(3) -0.369(2) 0.8457(19) 0.044(7) Uani 1 1 d .
O1W O 0.1682(18) -0.3422(13) 0.2173(10) 0.033(4) Uani 1 1 d .
O2W O 0.3801(17) -0.1455(14) 0.1607(11) 0.035(4) Uani 1 1 d .
O3W O -0.5394(16) 0.0988(15) 0.3062(16) 0.053(6) Uani 1 1 d .
O4W O -0.957(2) 0.5204(17) 0.6094(14) 0.051(5) Uani 1 1 d .
O5W O -1.274(2) 0.5590(18) 0.6761(16) 0.064(6) Uani 1 1 d .
O6W O -1.221(2) 0.748(2) 0.4239(17) 0.075(7) Uani 1 1 d .
O7W O -1.422(3) 0.577(2) 0.439(2) 0.084(8) Uani 1 1 d .
O8W O -0.139(3) 0.1329(19) -0.1045(15) 0.075(7) Uani 1 1 d .
O9W O -0.089(3) -0.292(2) 0.2333(16) 0.089(8) Uani 1 1 d .
O10W O 0.309(3) 0.059(2) 0.175(2) 0.099(9) Uani 1 1 d .
O11W O -0.452(3) 0.364(3) 0.043(2) 0.035(7) Uani 0.50 1 d PU
O12W O -0.514(3) -0.092(3) 0.433(2) 0.035(7) Uani 0.50 1 d PU
O13W O -0.601(3) 0.643(3) 0.155(2) 0.035(7) Uani 0.50 1 d PU

loop_
_atom_site_aniso_label
_atom_site_aniso_U_11
_atom_site_aniso_U_22
_atom_site_aniso_U_33
_atom_site_aniso_U_23
_atom_site_aniso_U_13
_atom_site_aniso_U_12
Na1 0.057(7) 0.038(6) 0.045(6) -0.010(5) 0.014(5) -0.021(5)
Mn1 0.050(2) 0.0200(17) 0.0094(16) 0.0057(13) 0.0020(14) -0.0088(15)
W1 0.0298(5) 0.0243(5) 0.0111(4) -0.0016(3) -0.0017(3) 0.0011(4)
W2 0.0338(5) 0.0209(5) 0.0086(4) -0.0003(3) -0.0014(3) -0.0037(4)
W3 0.0257(5) 0.0182(5) 0.0066(4) 0.0018(3) 0.0042(3) -0.0060(3)
W4 0.0302(5) 0.0177(5) 0.0075(4) -0.0009(3) 0.0038(3) -0.0029(3)
O1 0.056(11) 0.026(9) 0.021(8) -0.001(7) -0.003(8) 0.011(8)
O2 0.038(10) 0.044(11) 0.061(12) -0.034(9) 0.011(9) -0.008(8)
O3 0.037(10) 0.041(10) 0.041(10) -0.004(8) 0.000(8) -0.006(8)
O4 0.033(4) 0.033(4) 0.032(4) -0.0106(15) 0.0021(10) -0.0102(15)
O5 0.046(9) 0.022(8) 0.013(7) 0.004(6) 0.008(6) -0.014(7)
O6 0.072(13) 0.018(8) 0.032(10) -0.008(7) 0.006(8) -0.011(8)
O7 0.044(10) 0.053(11) 0.010(8) 0.002(7) 0.010(7) -0.002(8)
O8 0.045(9) 0.023(8) 0.011(7) -0.006(6) 0.001(6) -0.011(7)
O9 0.031(8) 0.020(7) 0.017(7) 0.003(6) -0.004(6) -0.013(6)
O10 0.043(9) 0.027(8) 0.010(7) -0.007(6) -0.001(6) -0.012(7)
O11 0.034(8) 0.015(7) 0.013(7) 0.000(5) 0.007(6) -0.005(6)
O12 0.032(8) 0.036(9) 0.019(8) -0.009(7) 0.001(6) -0.021(7)
O13 0.042(9) 0.019(8) 0.006(7) 0.004(6) 0.004(6) -0.004(6)
O14 0.019(3) 0.019(3) 0.018(3) -0.0056(13) 0.0015(10) -0.0058(13)
O15 0.017(7) 0.037(9) 0.019(8) -0.005(7) 0.011(6) -0.007(6)
O1A 0.14(2) 0.057(13) 0.012(9) -0.004(8) 0.000(11) -0.049(13)
O2A 0.104(17) 0.024(10) 0.037(11) 0.008(8) 0.001(11) -0.011(10)
O3A 0.072(6) 0.073(6) 0.072(6) -0.023(2) 0.0048(11) -0.024(2)
C1 0.043(6) 0.042(6) 0.042(6) -0.013(2) 0.0028(11) -0.014(2)
C2 0.09(2) 0.033(16) 0.019(13) 0.002(11) 0.013(13) 0.020(14)
C3 0.065(18) 0.041(15) 0.025(13) -0.008(11) -0.004(12) -0.017(13)
O1W 0.059(11) 0.029(9) 0.006(7) -0.005(6) 0.006(7) -0.010(7)
O2W 0.043(10) 0.040(10) 0.020(8) -0.014(7) 0.000(7) -0.007(7)
O3W 0.020(9) 0.034(10) 0.106(17) -0.031(11) 0.037(10) -0.007(7)
O4W 0.062(12) 0.049(12) 0.043(11) -0.020(9) 0.022(9) -0.018(9)
O5W 0.064(14) 0.059(13) 0.058(14) -0.015(11) 0.001(11) -0.008(10)
O6W 0.067(15) 0.080(16) 0.065(15) 0.009(12) -0.018(12) -0.036(12)
O7W 0.086(17) 0.11(2) 0.084(18) -0.050(16) -0.012(14) -0.050(15)
O8W 0.106(19) 0.064(15) 0.038(12) -0.021(11) -0.022(12) 0.006(13)
O9W 0.11(2) 0.092(18) 0.035(12) 0.007(12) -0.004(12) -0.014(15)
O10W 0.065(15) 0.11(2) 0.16(3) -0.08(2) 0.053(17) -0.056(15)
O11W 0.035(7) 0.035(7) 0.035(7) -0.011(3) 0.0020(11) -0.011(3)
O12W 0.035(7) 0.035(7) 0.035(7) -0.011(3) 0.0024(11) -0.012(3)
O13W 0.035(7) 0.035(7) 0.034(7) -0.011(3) 0.0022(11) -0.011(3)

loop_
_atom_type_symbol
_atom_type_description
_atom_type_scat_dispersion_real
_atom_type_scat_dispersion_imag
_atom_type_scat_source
C C 0.0033 0.0016 'International Tables Vol C Tables 4.2.6.8 and 6.1.1.4'
H H 0.0000 0.0000 'International Tables Vol C Tables 4.2.6.8 and 6.1.1.4'
O O 0.0106 0.0060 'International Tables Vol C Tables 4.2.6.8 and 6.1.1.4'
Na Na 0.0362 0.0249 'International Tables Vol C Tables 4.2.6.8 and 6.1.1.4'
Mn Mn 0.3368 0.7283 'International Tables Vol C Tables 4.2.6.8 and 6.1.1.4'
W W -0.8490 6.8722 'International Tables Vol C Tables 4.2.6.8 and 6.1.1.4'

loop_
_geom_angle_atom_site_label_1
_geom_angle_atom_site_label_2
_geom_angle_atom_site_label_3
_geom_angle
_geom_angle_site_symmetry_1
_geom_angle_site_symmetry_3
O4W Na1 O6 86.8(7) 2_366 .
O4W Na1 O5W 167.0(8) 2_366 .
O6 Na1 O5W 84.9(7) . .
O4W Na1 O6W 88.5(8) 2_366 .
O6 Na1 O6W 174.2(8) . .
O5W Na1 O6W 99.1(9) . .
O4W Na1 O7W 95.8(9) 2_366 .
O6 Na1 O7W 101.3(8) . .
O5W Na1 O7W 95.7(9) . .
O6W Na1 O7W 82.6(8) . .
O4W Na1 O4W 91.0(7) 2_366 .
O6 Na1 O4W 85.1(7) . .
O5W Na1 O4W 78.4(7) . .
O6W Na1 O4W 91.5(7) . .
O7W Na1 O4W 170.9(9) . .
O4W Na1 Na1 47.0(6) 2_366 2_366
O6 Na1 Na1 84.2(6) . 2_366
O5W Na1 Na1 121.9(7) . 2_366
O6W Na1 Na1 90.1(7) . 2_366
O7W Na1 Na1 142.5(9) . 2_366
O4W Na1 Na1 43.9(5) . 2_366
C3 Mn1 C2 88.3(14) . .
C3 Mn1 C1 90.4(12) . .
C2 Mn1 C1 90.1(12) . .
C3 Mn1 O9 97.5(9) . .
C2 Mn1 O9 95.9(9) . .
C1 Mn1 O9 170.1(9) . .
C3 Mn1 O14 95.1(9) . .
C2 Mn1 O14 171.5(9) . .
C1 Mn1 O14 97.6(9) . .
O9 Mn1 O14 76.0(6) . .
C3 Mn1 O10 172.4(9) . .
C2 Mn1 O10 98.1(12) . .
C1 Mn1 O10 93.6(9) . .
O9 Mn1 O10 77.9(5) . .
O14 Mn1 O10 78.0(5) . .
C3 Mn1 W3 86.8(8) . .
C2 Mn1 W3 133.6(9) . .
C1 Mn1 W3 135.9(8) . .
O9 Mn1 W3 39.5(4) . .
O14 Mn1 W3 39.2(4) . .
O10 Mn1 W3 85.9(4) . .
C3 Mn1 W1 137.8(8) . .
C2 Mn1 W1 87.6(9) . .
C1 Mn1 W1 131.5(8) . .
O9 Mn1 W1 41.4(4) . .
O14 Mn1 W1 84.6(4) . .
O10 Mn1 W1 39.3(4) . .
W3 Mn1 W1 66.72(6) . .
C3 Mn1 W2 135.2(9) . .
C2 Mn1 W2 136.2(12) . .
C1 Mn1 W2 85.6(8) . .
O9 Mn1 W2 84.7(4) . .
O14 Mn1 W2 41.8(4) . .
O10 Mn1 W2 39.0(4) . .
W3 Mn1 W2 66.78(6) . .
W1 Mn1 W2 64.26(7) . .
O1 W1 O2 103.5(8) . .
O1 W1 O8 101.6(7) . .
O2 W1 O8 98.1(8) . .
O1 W1 O10 99.2(7) . .
O2 W1 O10 92.7(7) . .
O8 W1 O10 153.5(6) . .
O1 W1 O9 93.2(7) . .
O2 W1 O9 161.5(7) . .
O8 W1 O9 86.0(6) . .
O10 W1 O9 76.6(6) . .
O1 W1 O15 165.2(7) . .
O2 W1 O15 89.6(7) . .
O8 W1 O15 82.9(6) . .
O10 W1 O15 73.0(5) . .
O9 W1 O15 73.0(5) . .
O1 W1 Mn1 86.7(6) . .
O2 W1 Mn1 133.0(6) . .
O8 W1 Mn1 125.0(5) . .
O10 W1 Mn1 40.3(4) . .
O9 W1 Mn1 39.0(4) . .
O15 W1 Mn1 79.3(3) . .
O3 W2 O4 101.3(8) . .
O3 W2 O13 99.3(7) . .
O4 W2 O13 101.0(7) . .
O3 W2 O10 93.6(7) . .
O4 W2 O10 98.6(6) . .
O13 W2 O10 153.9(6) . .
O3 W2 O14 162.6(7) . .
O4 W2 O14 94.2(6) . .
O13 W2 O14 85.2(6) . .
O10 W2 O14 76.3(5) . .
O3 W2 O15 91.3(7) . .
O4 W2 O15 165.6(6) . .
O13 W2 O15 83.6(6) . .
O10 W2 O15 73.5(5) . .
O14 W2 O15 72.5(5) . .
O3 W2 Mn1 133.6(5) . .
O4 W2 Mn1 86.9(5) . .
O13 W2 Mn1 124.1(5) . .
O10 W2 Mn1 40.1(4) . .
O14 W2 Mn1 38.9(3) . .
O15 W2 Mn1 79.3(4) . .
O5 W3 O12 101.5(6) . .
O5 W3 O11 102.8(7) . .
O12 W3 O11 97.3(6) . .
O5 W3 O14 98.2(6) . .
O12 W3 O14 89.7(6) . .
O11 W3 O14 156.0(6) . .
O5 W3 O9 99.4(6) . .
O12 W3 O9 156.7(6) . .
O11 W3 O9 88.0(6) . .
O14 W3 O9 77.2(6) . .
O5 W3 O15 169.4(6) . .
O12 W3 O15 84.5(6) . .
O11 W3 O15 84.9(6) . .
O14 W3 O15 72.9(5) . .
O9 W3 O15 73.4(5) . .
O5 W3 Mn1 89.8(4) . .
O12 W3 Mn1 129.7(4) . .
O11 W3 Mn1 128.0(4) . .
O14 W3 Mn1 40.0(4) . .
O9 W3 Mn1 40.0(4) . .
O15 W3 Mn1 79.8(3) . .
O7 W4 O6 100.4(8) . .
O7 W4 O8 94.4(7) . 2_356
O6 W4 O8 97.1(7) . 2_356
O7 W4 O13 97.9(7) . .
O6 W4 O13 94.0(7) . .
O8 W4 O13 161.6(6) 2_356 .
O7 W4 O11 166.9(7) . 2_356
O6 W4 O11 92.6(7) . 2_356
O8 W4 O11 82.0(6) 2_356 2_356
O13 W4 O11 83.0(5) . 2_356
O7 W4 O12 87.2(7) . .
O6 W4 O12 172.0(7) . .
O8 W4 O12 84.8(6) 2_356 .
O13 W4 O12 82.2(6) . .
O11 W4 O12 80.0(5) 2_356 .
W4 O6 Na1 140.5(10) . .
W1 O8 W4 153.0(9) . 2_356
W3 O9 Mn1 100.5(7) . .
W3 O9 W1 113.1(6) . .
Mn1 O9 W1 99.6(6) . .
W1 O10 W2 111.8(6) . .
W1 O10 Mn1 100.4(6) . .
W2 O10 Mn1 100.9(6) . .
W3 O11 W4 145.4(8) . 2_356
W3 O12 W4 145.1(7) . .
W2 O13 W4 154.0(9) . .
W3 O14 Mn1 100.8(6) . .
W3 O14 W2 113.1(6) . .
Mn1 O14 W2 99.3(5) . .
W2 O15 W1 99.3(5) . .
W2 O15 W3 99.8(5) . .
W1 O15 W3 98.7(6) . .
O1A C1 Mn1 174(2) . .
O2A C2 Mn1 178(3) . .
O3A C3 Mn1 174(2) . .
Na1 O4W Na1 89.0(7) 2_366 .

loop_
_geom_bond_atom_site_label_1
_geom_bond_atom_site_label_2
_geom_bond_distance
_geom_bond_site_symmetry_2
Na1 O4W 2.34(2) 2_366
Na1 O6 2.383(18) .
Na1 O5W 2.40(2) .
Na1 O6W 2.43(2) .
Na1 O7W 2.45(2) .
Na1 O4W 2.47(2) .
Na1 Na1 3.38(2) 2_366
Mn1 C3 1.77(3) .
Mn1 C2 1.78(2) .
Mn1 C1 1.79(3) .
Mn1 O9 2.020(14) .
Mn1 O14 2.023(13) .
Mn1 O10 2.082(15) .
Mn1 W3 3.091(3) .
Mn1 W1 3.164(4) .
Mn1 W2 3.177(3) .
W1 O1 1.721(15) .
W1 O2 1.773(18) .
W1 O8 1.871(13) .
W1 O10 2.036(14) .
W1 O9 2.123(14) .
W1 O15 2.224(14) .
W2 O3 1.739(17) .
W2 O4 1.752(16) .
W2 O13 1.867(13) .
W2 O10 2.037(14) .
W2 O14 2.144(13) .
W2 O15 2.200(15) .
W3 O5 1.738(15) .
W3 O12 1.784(15) .
W3 O11 1.824(13) .
W3 O14 1.989(13) .
W3 O9 2.000(13) .
W3 O15 2.309(14) .
W4 O7 1.742(16) .
W4 O6 1.747(16) .
W4 O8 1.934(13) 2_356
W4 O13 1.940(13) .
W4 O11 2.148(14) 2_356
W4 O12 2.219(14) .
O8 W4 1.934(13) 2_356
O11 W4 2.148(13) 2_356
O1A C1 1.15(3) .
O2A C2 1.17(3) .
O3A C3 1.19(3) .
O4W Na1 2.34(2) 2_366
